data_2204030
loop_
_publ_author_name
'Lei Cao'
'Ning Li'
'Duan-Jun Xu'

_publ_section_title
;
 Poly[[(1<i>H</i>-benzimidazole-\k<i>N</i>^3^)copper(II)]-\m~3~-oxydiacetato]
;
_journal_issue 8
_journal_name_full 'Acta Crystallographica Section E'
_journal_page_first m1066
_journal_page_last m1067
_journal_paper_doi 10.1107/S1600536804016009
_journal_volume 60
_journal_year 2004
_chemical_formula_moiety 'C11 H10 Cu N2 O5'
_chemical_formula_sum 'C11 H10 Cu N2 O5'
_chemical_formula_weight 313.75
_chemical_name_systematic
;
 ?
;
_space_group_IT_number 19
_symmetry_cell_setting orthorhombic
_symmetry_space_group_name_Hall 'P 2ac 2ab'
_symmetry_space_group_name_H-M 'P 21 21 21'
_atom_sites_solution_hydrogens geom
_atom_sites_solution_primary direct
_atom_sites_solution_secondary difmap
_audit_creation_method SHELXL-97
_cell_angle_alpha 90.00
_cell_angle_beta 90.00
_cell_angle_gamma 90.00
_cell_formula_units_Z 4
_cell_length_a 7.2693(3)
_cell_length_b 9.5506(3)
_cell_length_c 16.6714(4)
_cell_measurement_reflns_used 10407
_cell_measurement_temperature 295(2)
_cell_measurement_theta_max 25.0
_cell_measurement_theta_min 2.8
_cell_volume 1157.43(7)
_computing_cell_refinement PROCESS-AUTO
_computing_data_collection 'PROCESS-AUTO (Rigaku Corporation, 1998)'
_computing_data_reduction 'CrystalStructure (Rigaku/MSC and Rigaku Corporation, 2002)'
_computing_molecular_graphics 'Ortep-3 for Windows (Farrugia, 1997)'
_computing_publication_material 'WinGX (Farrugia, 1999)'
_computing_structure_refinement 'SHELXL-97 (Sheldrick, 1997)'
_computing_structure_solution 'SIR-92 (Altomare et al., 1993)'
_diffrn_ambient_temperature 295(2)
_diffrn_detector_area_resol_mean 10.00
_diffrn_measured_fraction_theta_full 1.00
_diffrn_measured_fraction_theta_max 1.00
_diffrn_measurement_device_type 'Rigaku RAXIS-RAPID'
_diffrn_measurement_method \w
_diffrn_radiation_monochromator graphite
_diffrn_radiation_source 'fine-focus sealed tube'
_diffrn_radiation_type MoK\a
_diffrn_radiation_wavelength 0.71073
_diffrn_reflns_av_R_equivalents 0.027
_diffrn_reflns_av_sigmaI/netI 0.017
_diffrn_reflns_limit_h_max 9
_diffrn_reflns_limit_h_min -9
_diffrn_reflns_limit_k_max 12
_diffrn_reflns_limit_k_min -12
_diffrn_reflns_limit_l_max 21
_diffrn_reflns_limit_l_min -21
_diffrn_reflns_number 11325
_diffrn_reflns_theta_full 27.5
_diffrn_reflns_theta_max 27.5
_diffrn_reflns_theta_min 2.4
_diffrn_standards_decay_% 0
_diffrn_standards_interval_count 0
_diffrn_standards_interval_time 0
_diffrn_standards_number 0
_exptl_absorpt_coefficient_mu 1.906
_exptl_absorpt_correction_T_max 0.71
_exptl_absorpt_correction_T_min 0.53
_exptl_absorpt_correction_type multi-scan
_exptl_absorpt_process_details 'ABSCOR (Higashi, 1995)'
_exptl_crystal_colour green
_exptl_crystal_density_diffrn 1.801
_exptl_crystal_density_method 'not measured'
_exptl_crystal_description prism
_exptl_crystal_F_000 636
_exptl_crystal_size_max 0.33
_exptl_crystal_size_mid 0.22
_exptl_crystal_size_min 0.18
_refine_diff_density_max 0.28
_refine_diff_density_min -0.26
_refine_ls_abs_structure_details 'Flack (1983), 1101 Friedel Pairs'
_refine_ls_abs_structure_Flack 0.020(10)
_refine_ls_extinction_method none
_refine_ls_goodness_of_fit_ref 1.065
_refine_ls_hydrogen_treatment constr
_refine_ls_matrix_type full
_refine_ls_number_parameters 172
_refine_ls_number_reflns 2655
_refine_ls_number_restraints 0
_refine_ls_restrained_S_all 1.065
_refine_ls_R_factor_all 0.022
_refine_ls_R_factor_gt 0.021
_refine_ls_shift/su_max 0.001
_refine_ls_shift/su_mean 0.000
_refine_ls_structure_factor_coef Fsqd
_refine_ls_weighting_details 'calc w=1/[\s^2^(Fo^2^)+(0.0292P)^2^+0.3325P] where P=(Fo^2^+2Fc^2^)/3'
_refine_ls_weighting_scheme calc
_refine_ls_wR_factor_gt 0.052
_refine_ls_wR_factor_ref 0.052
_reflns_number_gt 2576
_reflns_number_total 2655
_reflns_threshold_expression I>2\s(I)
_cod_data_source_file hb6062.cif
_cod_data_source_block I
_cod_depositor_comments
;
The following automatic conversions were performed:
'_symmetry_cell_setting' value 'Orthorhombic' changed to 'orthorhombic'
according to '/home/saulius/struct/CIF-dictionaries/cif_core.dic'
dictionary named 'cif_core.dic' version 2.4.1 from 2010-06-29.

Automatic conversion script
Id: cif_fix_enum 1527 2010-12-29 10:47:43Z saulius 

The following automatic conversions were performed:

'_symmetry_cell_setting' value 'Orthorhombic' changed to
'orthorhombic' according to
/home/saulius/struct/CIF-dictionaries/cif_core.dic dictionary named
'cif_core.dic' version 2.4.1 from 2010-06-29.

Automatic conversion script
Id: cif_fix_values 1715 2011-07-08 13:25:40Z adriana 
;
_cod_database_code 2204030
_cod_database_fobs_code 2204030

loop_
_symmetry_equiv_pos_as_xyz
'x, y, z'
'-x+1/2, -y, z+1/2'
'x+1/2, -y+1/2, -z'
'-x, y+1/2, -z+1/2'

loop_
_atom_site_label
_atom_site_fract_x
_atom_site_fract_y
_atom_site_fract_z
_atom_site_U_iso_or_equiv
_atom_site_adp_type
_atom_site_calc_flag
_atom_site_refinement_flags
_atom_site_occupancy
_atom_site_type_symbol
Cu 0.44856(3) 0.20067(2) 0.361337(14) 0.02405(7) Uani d . 1 Cu
O1 0.59222(18) 0.10512(14) 0.44360(8) 0.0267(3) Uani d . 1 O
O2 0.8189(2) 0.14035(16) 0.53158(9) 0.0387(4) Uani d . 1 O
O3 0.66327(16) 0.32845(12) 0.36298(8) 0.0234(2) Uani d . 1 O
O4 0.40225(18) 0.55524(16) 0.23999(9) 0.0336(3) Uani d . 1 O
O5 0.35658(19) 0.33835(15) 0.28439(8) 0.0302(3) Uani d . 1 O
N1 -0.0553(3) 0.02671(18) 0.32313(10) 0.0331(4) Uani d . 1 N
H1 -0.1653 0.0347 0.3047 0.040 Uiso calc R 1 H
N3 0.2293(2) 0.08373(16) 0.35638(11) 0.0252(3) Uani d . 1 N
C2 0.0713(3) 0.1265(2) 0.32466(11) 0.0288(4) Uani d . 1 C
H2 0.0517 0.2168 0.3056 0.035 Uiso calc R 1 H
C4 0.3180(3) -0.1538(2) 0.41269(14) 0.0382(5) Uani d . 1 C
H4 0.4381 -0.1307 0.4267 0.046 Uiso calc R 1 H
C5 0.2478(4) -0.2857(3) 0.42643(16) 0.0464(6) Uani d . 1 C
H5 0.3215 -0.3528 0.4509 0.056 Uiso calc R 1 H
C6 0.0674(4) -0.3208(3) 0.40428(15) 0.0508(6) Uani d . 1 C
H6 0.0260 -0.4116 0.4133 0.061 Uiso calc R 1 H
C7 -0.0499(4) -0.2260(2) 0.36977(14) 0.0442(5) Uani d . 1 C
H7 -0.1700 -0.2496 0.3561 0.053 Uiso calc R 1 H
C8 0.0204(3) -0.0921(2) 0.35630(13) 0.0302(4) Uani d . 1 C
C9 0.2010(3) -0.0571(2) 0.37692(11) 0.0272(4) Uani d . 1 C
C10 0.7222(3) 0.17672(19) 0.47447(11) 0.0249(4) Uani d . 1 C
C11 0.7565(3) 0.3219(2) 0.43867(11) 0.0284(4) Uani d . 1 C
H11A 0.7098 0.3938 0.4744 0.034 Uiso calc R 1 H
H11B 0.8873 0.3370 0.4312 0.034 Uiso calc R 1 H
C12 0.6167(3) 0.4652(2) 0.33349(13) 0.0303(4) Uani d . 1 C
H12A 0.7179 0.5030 0.3023 0.036 Uiso calc R 1 H
H12B 0.5928 0.5280 0.3780 0.036 Uiso calc R 1 H
C13 0.4456(3) 0.4521(2) 0.28115(11) 0.0255(3) Uani d . 1 C

loop_
_atom_site_aniso_label
_atom_site_aniso_U_11
_atom_site_aniso_U_22
_atom_site_aniso_U_33
_atom_site_aniso_U_12
_atom_site_aniso_U_13
_atom_site_aniso_U_23
Cu 0.02068(10) 0.02309(10) 0.02837(11) -0.00467(9) -0.00579(9) 0.00558(10)
O1 0.0265(7) 0.0229(6) 0.0308(7) -0.0018(5) -0.0051(5) 0.0039(5)
O2 0.0487(9) 0.0311(8) 0.0363(8) -0.0053(7) -0.0218(7) 0.0101(6)
O3 0.0234(5) 0.0243(6) 0.0227(5) -0.0036(4) -0.0057(5) 0.0038(6)
O4 0.0285(7) 0.0323(7) 0.0401(8) -0.0013(6) -0.0061(6) 0.0155(7)
O5 0.0270(6) 0.0301(7) 0.0334(7) -0.0056(6) -0.0087(6) 0.0081(6)
N1 0.0226(7) 0.0383(10) 0.0383(9) -0.0052(8) -0.0049(8) -0.0008(7)
N3 0.0222(7) 0.0245(7) 0.0290(8) -0.0030(6) -0.0017(7) -0.0006(7)
C2 0.0252(9) 0.0294(10) 0.0319(9) -0.0021(8) -0.0007(8) 0.0001(8)
C4 0.0394(11) 0.0316(10) 0.0434(12) 0.0003(9) -0.0045(10) 0.0033(10)
C5 0.0607(14) 0.0294(12) 0.0490(13) 0.0017(12) -0.0031(12) 0.0078(11)
C6 0.0722(16) 0.0302(12) 0.0499(13) -0.0192(12) 0.0034(14) 0.0039(10)
C7 0.0483(12) 0.0416(12) 0.0429(12) -0.0230(11) -0.0006(12) 0.0005(10)
C8 0.0299(9) 0.0324(10) 0.0282(9) -0.0080(7) 0.0003(8) -0.0014(8)
C9 0.0299(9) 0.0245(9) 0.0271(10) -0.0039(7) 0.0023(7) -0.0017(7)
C10 0.0257(8) 0.0245(10) 0.0245(8) 0.0011(7) -0.0022(7) 0.0017(7)
C11 0.0312(9) 0.0281(11) 0.0258(9) -0.0058(8) -0.0110(7) 0.0061(8)
C12 0.0312(9) 0.0246(9) 0.0349(10) -0.0072(7) -0.0101(8) 0.0108(8)
C13 0.0217(8) 0.0294(9) 0.0254(8) -0.0010(8) -0.0002(8) 0.0052(7)

loop_
_atom_type_symbol
_atom_type_description
_atom_type_scat_dispersion_real
_atom_type_scat_dispersion_imag
_atom_type_scat_source
C C 0.0033 0.0016 'International Tables Vol C Tables 4.2.6.8 and 6.1.1.4'
H H 0.0000 0.0000 'International Tables Vol C Tables 4.2.6.8 and 6.1.1.4'
Cu Cu 0.3201 1.2651 'International Tables Vol C Tables 4.2.6.8 and 6.1.1.4'
N N 0.0061 0.0033 'International Tables Vol C Tables 4.2.6.8 and 6.1.1.4'
O O 0.0106 0.0060 'International Tables Vol C Tables 4.2.6.8 and 6.1.1.4'

loop_
_geom_angle_atom_site_label_1
_geom_angle_atom_site_label_2
_geom_angle_atom_site_label_3
_geom_angle_site_symmetry_1
_geom_angle_site_symmetry_3
_geom_angle
_geom_angle_publ_flag
O1 Cu O3 . . 81.76(5) y
O1 Cu O5 . . 163.58(6) y
O2 Cu O4 3_456 4_645 175.46(5) y
O3 Cu O5 . . 82.20(5) y
N3 Cu O1 . . 101.52(6) y
N3 Cu O3 . . 176.58(6) y
N3 Cu O5 . . 94.47(6) y
C10 O1 Cu . . 115.45(12) ?
C11 O3 C12 . . 116.90(14) ?
C11 O3 Cu . . 110.96(10) ?
C12 O3 Cu . . 111.69(10) ?
C13 O5 Cu . . 115.50(12) ?
C2 N1 C8 . . 107.91(17) ?
C2 N1 H1 . . 126.0 ?
C8 N1 H1 . . 126.0 ?
C2 N3 C9 . . 105.35(15) ?
C2 N3 Cu . . 123.24(13) ?
C9 N3 Cu . . 131.25(13) ?
N1 C2 N3 . . 112.78(18) ?
N1 C2 H2 . . 123.6 ?
N3 C2 H2 . . 123.6 ?
C5 C4 C9 . . 116.9(2) ?
C5 C4 H4 . . 121.6 ?
C9 C4 H4 . . 121.6 ?
C4 C5 C6 . . 121.4(2) ?
C4 C5 H5 . . 119.3 ?
C6 C5 H5 . . 119.3 ?
C7 C6 C5 . . 122.3(2) ?
C7 C6 H6 . . 118.9 ?
C5 C6 H6 . . 118.9 ?
C6 C7 C8 . . 116.4(2) ?
C6 C7 H7 . . 121.8 ?
C8 C7 H7 . . 121.8 ?
N1 C8 C7 . . 132.3(2) ?
N1 C8 C9 . . 106.08(16) ?
C7 C8 C9 . . 121.6(2) ?
C4 C9 C8 . . 121.42(19) ?
C4 C9 N3 . . 130.69(19) ?
C8 C9 N3 . . 107.88(17) ?
O2 C10 O1 . . 125.65(18) ?
O2 C10 C11 . . 117.62(16) ?
O1 C10 C11 . . 116.71(16) ?
O3 C11 C10 . . 107.80(14) ?
O3 C11 H11A . . 110.1 ?
C10 C11 H11A . . 110.1 ?
O3 C11 H11B . . 110.1 ?
C10 C11 H11B . . 110.1 ?
H11A C11 H11B . . 108.5 ?
O3 C12 C13 . . 108.30(15) ?
O3 C12 H12A . . 110.0 ?
C13 C12 H12A . . 110.0 ?
O3 C12 H12B . . 110.0 ?
C13 C12 H12B . . 110.0 ?
H12A C12 H12B . . 108.4 ?
O4 C13 O5 . . 125.07(18) ?
O4 C13 C12 . . 117.33(17) ?
O5 C13 C12 . . 117.58(16) ?

loop_
_geom_bond_atom_site_label_1
_geom_bond_atom_site_label_2
_geom_bond_site_symmetry_2
_geom_bond_distance
_geom_bond_publ_flag
Cu O1 . 1.9504(13) y
Cu O2 3_456 2.5263(15) y
Cu O3 . 1.9814(12) y
Cu O4 4_645 2.4410(14) y
Cu O5 . 1.9549(14) y
Cu N3 . 1.9478(15) y
O1 C10 . 1.275(2) ?
O2 C10 . 1.233(2) ?
O3 C11 . 1.434(2) ?
O3 C12 . 1.436(2) ?
O4 C13 . 1.241(2) ?
O5 C13 . 1.266(2) ?
N1 C2 . 1.325(3) ?
N1 C8 . 1.377(3) ?
N1 H1 . 0.8600 ?
N3 C2 . 1.329(3) ?
N3 C9 . 1.403(2) ?
C2 H2 . 0.9300 ?
C4 C5 . 1.378(3) ?
C4 C9 . 1.390(3) ?
C4 H4 . 0.9300 ?
C5 C6 . 1.403(4) ?
C5 H5 . 0.9300 ?
C6 C7 . 1.371(4) ?
C6 H6 . 0.9300 ?
C7 C8 . 1.395(3) ?
C7 H7 . 0.9300 ?
C8 C9 . 1.398(3) ?
C10 C11 . 1.530(3) ?
C11 H11A . 0.9700 ?
C11 H11B . 0.9700 ?
C12 C13 . 1.524(3) ?
C12 H12A . 0.9700 ?
C12 H12B . 0.9700 ?

loop_
_geom_hbond_atom_site_label_D
_geom_hbond_atom_site_label_H
_geom_hbond_atom_site_label_A
_geom_hbond_site_symmetry_A
_geom_hbond_distance_DH
_geom_hbond_distance_HA
_geom_hbond_distance_DA
_geom_hbond_angle_DHA
N1 H1 O4 4_545 0.86 1.89 2.746(3) 177
